data_7701895
loop_
_publ_author_name
'Zhang, Ailing'
'Wang, Congxiao'
'Lai, Xiaoyu'
'Zhai, Xiaofang'
'Pang, Maofu'
'Tung, Chen-Ho'
'Wang, Wenguang'

_publ_section_title
;
 Reactivity of the diphosphinodithio ligated nickel(0) complex toward
 alkyl halides and resultant nickel(i) and nickel(ii)-alkyl complexes.
;
_journal_issue 44
_journal_name_full 'Dalton transactions (Cambridge, England : 2003)'
_journal_page_first 15757
_journal_page_last 15764
_journal_paper_doi 10.1039/c8dt03188f
_journal_volume 47
_journal_year 2018
_chemical_formula_moiety 'C43 H41 Ni P1.95 S2, C24 H20 B, 0.05(P)'
_chemical_formula_sum 'C67 H61 B Ni P2 S2'
_chemical_formula_weight 1061.73
_space_group_crystal_system triclinic
_space_group_IT_number 2
_space_group_name_Hall '-P 1'
_space_group_name_H-M_alt 'P -1'
_symmetry_space_group_name_Hall '-P 1'
_symmetry_space_group_name_H-M 'P -1'
_atom_sites_solution_hydrogens geom
_atom_sites_solution_primary dual
_audit_block_doi 10.5517/ccdc.csd.cc1zsmft
_audit_creation_date 2018-09-08
_audit_creation_method
;
Olex2 1.2-beta
(compiled 2018.05.29 svn.r3508 for OlexSys, GUI svn.r5506)
;
_audit_update_record
;
2018-10-08 deposited with the CCDC.
2018-10-15 downloaded from the CCDC.
;
_cell_angle_alpha 91.9485(8)
_cell_angle_beta 103.1258(10)
_cell_angle_gamma 97.6660(9)
_cell_formula_units_Z 2
_cell_length_a 11.49513(14)
_cell_length_b 13.94818(14)
_cell_length_c 17.43870(17)
_cell_measurement_reflns_used 16845
_cell_measurement_temperature 172.99(10)
_cell_measurement_theta_max 76.5870
_cell_measurement_theta_min 3.9350
_cell_volume 2692.67(5)
_computing_cell_refinement 'CrysAlisPro 1.171.39.30d (Rigaku OD, 2017)'
_computing_data_collection 'CrysAlisPro 1.171.39.30d (Rigaku OD, 2017)'
_computing_data_reduction 'CrysAlisPro 1.171.39.30d (Rigaku OD, 2017)'
_computing_molecular_graphics 'Olex2 (Dolomanov et al., 2009)'
_computing_publication_material 'Olex2 (Dolomanov et al., 2009)'
_computing_structure_refinement 'XL (Sheldrick, 2008)'
_computing_structure_solution 'ShelXT (Sheldrick, 2015)'
_diffrn_ambient_environment N~2~
_diffrn_ambient_temperature 172.99(10)
_diffrn_detector 'CCD plate'
_diffrn_detector_type HyPix
_diffrn_measured_fraction_theta_full 0.987
_diffrn_measured_fraction_theta_max 0.932
_diffrn_measurement_details
;
List of Runs (angles in degrees, time in seconds):

  # Type    Start    End  Width  t~exp~   \w     \q     \k     \f   Frames
#--------------------------------------------------------------------------
  1  \w    -97.00 -49.00   0.50    0.05    --  -48.45 131.00  14.00   96
  2  \w    -83.00 -58.00   0.50    0.05    --  -48.45 138.00-170.00   50
  3  \w   -100.00 -46.00   0.50    0.10    --  -86.25 138.00-170.00  108
  4  \w    -98.00 -22.00   0.50    0.10    --  -86.25 131.00  14.00  152
  5  \w     95.00 176.00   0.50    0.10    --  107.75  19.00  60.00  162
  6  \w     99.00 177.00   0.50    0.10    --  107.75  37.00  90.00  156
  7  \w    109.00 134.00   0.50    0.10    --  107.75 131.00  14.00   50
  8  \w     92.00 178.00   0.50    0.10    --  107.75 125.00 -30.00  172
  9  \w     84.00 171.00   0.50    0.10    --  107.75 138.00-170.00  174
 10  \w    -61.00  24.00   0.50    0.05    --  -48.45  37.00 150.00  170
 11  \w     35.00  60.00   0.50    0.05    --   48.45-131.00 -56.00   50
 12  \w   -118.00 -68.00   0.50    0.05    --  -48.45-138.00 128.00  100
 13  \w   -114.00 -73.00   0.50    0.05    --  -48.45-125.00 150.00   82
 14  \w   -135.00-110.00   0.50    0.10    --  -86.25-138.00 128.00   50
 15  \w   -137.00-112.00   0.50    0.10    --  -86.25-131.00 -56.00   50
 16  \w   -110.00 -75.00   0.50    0.05    --  -48.45-131.00 -56.00   70
 17  \w     35.00 121.00   0.50    0.10    --  107.75 -57.00  90.00  172
 18  \w     37.00 119.00   0.50    0.10    --  107.75 -37.00  60.00  164
 19  \w     36.00 123.00   0.50    0.10    --  107.75 -57.00 -90.00  174
 20  \w     35.00 120.00   0.50    0.10    --  107.75 -37.00-120.00  170
 21  \w     61.00 124.00   0.50    0.10    --  107.75-131.00 -56.00  126
 22  \w     68.00  93.00   0.50    0.05    --   48.45-138.00 128.00   50
 23  \w    102.00 127.00   0.50    0.10    --  107.75-138.00 128.00   50
 24  \w   -120.00 -37.00   0.50    0.05    --  -48.45 -57.00-180.00  166
 25  \w   -155.00-119.00   0.50    0.10    --  -86.25 -57.00   0.00   72
 26  \w   -109.00 -71.00   0.50    0.10    --  -86.25 -57.00   0.00   76
;
_diffrn_measurement_device 'four-circle diffractometer'
_diffrn_measurement_device_type 'XtaLAB Synergy, Dualflex, HyPix'
_diffrn_measurement_method '\w scans'
_diffrn_orient_matrix_type 'CrysAlisPro convention (1999,Acta A55,543-557)'
_diffrn_orient_matrix_UB_11 -0.0071440000
_diffrn_orient_matrix_UB_12 -0.0403134000
_diffrn_orient_matrix_UB_13 -0.0845524000
_diffrn_orient_matrix_UB_21 0.0791997000
_diffrn_orient_matrix_UB_22 -0.0767159000
_diffrn_orient_matrix_UB_23 0.0333148000
_diffrn_orient_matrix_UB_31 -0.1141080000
_diffrn_orient_matrix_UB_32 -0.0704618000
_diffrn_orient_matrix_UB_33 0.0025031000
_diffrn_radiation_monochromator mirror
_diffrn_radiation_probe x-ray
_diffrn_radiation_type CuK\a
_diffrn_radiation_wavelength 1.54184
_diffrn_reflns_av_R_equivalents 0.0495
_diffrn_reflns_av_unetI/netI 0.0502
_diffrn_reflns_Laue_measured_fraction_full 0.987
_diffrn_reflns_Laue_measured_fraction_max 0.932
_diffrn_reflns_limit_h_max 12
_diffrn_reflns_limit_h_min -14
_diffrn_reflns_limit_k_max 17
_diffrn_reflns_limit_k_min -17
_diffrn_reflns_limit_l_max 21
_diffrn_reflns_limit_l_min -19
_diffrn_reflns_number 28724
_diffrn_reflns_point_group_measured_fraction_full 0.987
_diffrn_reflns_point_group_measured_fraction_max 0.932
_diffrn_reflns_theta_full 67.684
_diffrn_reflns_theta_max 77.139
_diffrn_reflns_theta_min 3.991
_diffrn_source 'micro-focus sealed X-ray tube'
_diffrn_source_type 'PhotonJet (Cu) X-ray Source'
_exptl_absorpt_coefficient_mu 2.122
_exptl_absorpt_correction_T_max 1.00000
_exptl_absorpt_correction_T_min 0.43128
_exptl_absorpt_correction_type multi-scan
_exptl_absorpt_process_details
;
CrysAlisPro 1.171.39.30d (Rigaku Oxford Diffraction, 2017)
Empirical absorption correction using spherical harmonics,
 implemented in SCALE3 ABSPACK scaling algorithm.
;
_exptl_crystal_colour orange
_exptl_crystal_density_diffrn 1.310
_exptl_crystal_description rod
_exptl_crystal_F_000 1116
_exptl_crystal_size_max 0.6
_exptl_crystal_size_mid 0.21
_exptl_crystal_size_min 0.17
_exptl_transmission_factor_max 1.00000
_exptl_transmission_factor_min 0.43128
_refine_diff_density_max 0.652
_refine_diff_density_min -0.602
_refine_diff_density_rms 0.074
_refine_ls_extinction_method none
_refine_ls_goodness_of_fit_ref 1.066
_refine_ls_hydrogen_treatment constr
_refine_ls_matrix_type full
_refine_ls_number_parameters 667
_refine_ls_number_reflns 10630
_refine_ls_number_restraints 0
_refine_ls_restrained_S_all 1.066
_refine_ls_R_factor_all 0.0604
_refine_ls_R_factor_gt 0.0494
_refine_ls_shift/su_max 0.001
_refine_ls_shift/su_mean 0.000
_refine_ls_structure_factor_coef Fsqd
_refine_ls_weighting_details 'w=1/[\s^2^(Fo^2^)+(0.0706P)^2^+2.3041P] where P=(Fo^2^+2Fc^2^)/3'
_refine_ls_weighting_scheme calc
_refine_ls_wR_factor_gt 0.1320
_refine_ls_wR_factor_ref 0.1462
_reflns_Friedel_coverage 0.000
_reflns_number_gt 9322
_reflns_number_total 10630
_reflns_threshold_expression 'I > 2\s(I)'
_cod_data_source_file c8dt03188f2.cif
_cod_data_source_block 171017zal-2
_cod_database_code 7701895
_shelx_shelxl_version_number 2014/7
_chemical_oxdiff_formula NiPSC
_shelx_space_group_comment
;
The symmetry employed for this shelxl refinement is uniquely defined
by the following loop, which should always be used as a source of
symmetry information in preference to the above space-group names.
They are only intended as comments.
;
_shelx_estimated_absorpt_t_max 0.714
_shelx_estimated_absorpt_t_min 0.363
_reflns_odcompleteness_completeness 99.14
_reflns_odcompleteness_iscentric 1
_reflns_odcompleteness_theta 66.97
_olex2_refinement_description
;
1. Others
 Fixed Sof: P1(0.95) P0AA(0.05)
 Fixed Uiso: H1A(0.047) H1B(0.047) H2(0.05) H3A(0.053) H3B(0.053) H4A(0.047)
 H4B(0.047) H5A(0.049) H5B(0.049) H6A(0.039) H6B(0.039) H7A(0.037) H7B(0.037)
 H9(0.042) H10(0.047) H11(0.048) H12(0.045) H15(0.044) H16(0.05) H17(0.056)
 H18(0.054) H19(0.048) H21(0.058) H22(0.07) H23(0.059) H24(0.056) H25(0.05)
 H27(0.04) H28(0.046) H29(0.05) H30(0.052) H31(0.043) H33(0.038) H34(0.044)
 H35(0.043) H36(0.044) H37(0.04) H40(0.038) H41(0.044) H42(0.043) H43(0.038)
 H45(0.04) H46(0.053) H47(0.057) H48(0.055) H49(0.044) H50(0.042) H51(0.051)
 H52(0.05) H53(0.047) H54(0.041) H57(0.042) H58(0.045) H59(0.048) H60(0.05)
 H61(0.043) H63(0.04) H64(0.045) H65(0.042) H66(0.043) H67(0.037)
 Fixed X: H1A(0.8598) H1B(0.7975) H2(1.0269) H3A(0.8791) H3B(0.9903)
 H4A(0.4811) H4B(0.5984) H5A(0.6005) H5B(0.5823) H6A(0.6113) H6B(0.5905)
 H7A(0.7683) H7B(0.8807) H9(0.2282) H10(0.1093) H11(0.193) H12(0.3942)
 H15(0.2824) H16(0.2103) H17(0.2918) H18(0.4473) H19(0.5179) H21(0.2561)
 H22(0.1825) H23(0.2804) H24(0.4503) H25(0.5275) H27(0.7198) H28(0.7237)
 H29(0.889) H30(1.0447) H31(1.0384) H33(1.1047) H34(1.2902) H35(1.3094)
 H36(1.143) H37(0.9572) H40(0.7039) H41(0.5454) H42(0.4993) H43(0.6112)
 H45(0.1899) H46(0.2489) H47(0.3387) H48(0.3619) H49(0.3014) H50(0.4422)
 H51(0.6068) H52(0.5871) H53(0.3977) H54(0.2335) H57(0.052) H58(-0.0986) H59(-
 0.1642) H60(-0.074) H61(0.0803) H63(-0.0229) H64(-0.0788) H65(0.06)
 H66(0.2583) H67(0.3141)
 Fixed Y: H1A(0.4638) H1B(0.478) H2(0.5735) H3A(0.6354) H3B(0.7058)
 H4A(0.5293) H4B(0.4841) H5A(0.5228) H5B(0.6296) H6A(0.6084) H6B(0.5109)
 H7A(0.7056) H7B(0.7501) H9(0.6604) H10(0.5174) H11(0.4038) H12(0.4315)
 H15(0.8654) H16(0.8869) H17(0.8145) H18(0.7242) H19(0.7029) H21(0.7475)
 H22(0.8591) H23(1.0173) H24(1.063) H25(0.9514) H27(0.8185) H28(0.9118)
 H29(1.0278) H30(1.0562) H31(0.9673) H33(0.7464) H34(0.8157) H35(0.9631)
 H36(1.0415) H37(0.9733) H40(0.9487) H41(0.9863) H42(0.907) H43(0.7913)
 H45(0.4603) H46(0.6223) H47(0.7205) H48(0.6526) H49(0.4897) H50(0.3998)
 H51(0.3212) H52(0.1538) H53(0.0663) H54(0.1445) H57(0.1699) H58(0.1391)
 H59(0.2651) H60(0.4226) H61(0.4527) H63(0.3028) H64(0.2483) H65(0.1965)
 H66(0.2005) H67(0.2547)
 Fixed Z: H1A(0.7728) H1B(0.6811) H2(0.7607) H3A(0.6231) H3B(0.6816)
 H4A(0.7563) H4B(0.7535) H5A(0.8833) H5B(0.8645) H6A(0.5733) H6B(0.6132)
 H7A(0.9839) H7B(0.9538) H9(0.4505) H10(0.4631) H11(0.5439) H12(0.6061)
 H15(0.4312) H16(0.2986) H17(0.2048) H18(0.2441) H19(0.3756) H21(0.5928)
 H22(0.6622) H23(0.6877) H24(0.6412) H25(0.5741) H27(0.6371) H28(0.5299)
 H29(0.5322) H30(0.6431) H31(0.7529) H33(0.8372) H34(0.9149) H35(0.9845)
 H36(0.9779) H37(0.9004) H40(0.7581) H41(0.8091) H42(0.9146) H43(0.9704)
 H45(0.6887) H46(0.6816) H47(0.7955) H48(0.9165) H49(0.9232) H50(0.8921)
 H51(0.9363) H52(0.9257) H53(0.8735) H54(0.8305) H57(0.8354) H58(0.9019)
 H59(0.9624) H60(0.9564) H61(0.8927) H63(0.6979) H64(0.567) H65(0.5037)
 H66(0.5746) H67(0.705)
;
_olex2_submission_special_instructions 'No special instructions were received'
_oxdiff_exptl_absorpt_empirical_details
;
Empirical correction (ABSPACK) includes:
- Absorption correction using spherical harmonics
- Frame scaling
;
_oxdiff_exptl_absorpt_empirical_full_max 1.659
_oxdiff_exptl_absorpt_empirical_full_min 0.521

loop_
_space_group_symop_operation_xyz
'x, y, z'
'-x, -y, -z'

loop_
_atom_site_label
_atom_site_type_symbol
_atom_site_fract_x
_atom_site_fract_y
_atom_site_fract_z
_atom_site_U_iso_or_equiv
_atom_site_adp_type
_atom_site_occupancy
_atom_site_site_symmetry_order
_atom_site_calc_flag
_atom_site_refinement_flags_posn
_atom_site_refinement_flags_occupancy
_atom_site_disorder_assembly
_atom_site_disorder_group
Ni1 Ni 0.82938(4) 0.65043(3) 0.76145(2) 0.02844(12) Uani 1 1 d . . . .
S1 S 0.61278(5) 0.64009(4) 0.70463(3) 0.03083(14) Uani 1 1 d . . . .
S2 S 0.78455(5) 0.61137(4) 0.87546(3) 0.03149(14) Uani 1 1 d . . . .
P1 P 0.46893(6) 0.75548(5) 0.52007(4) 0.02943(15) Uani 0.95 1 d . P A 1
P2 P 0.87119(5) 0.80745(4) 0.78905(3) 0.02360(13) Uani 1 1 d . . . .
C1 C 0.8482(3) 0.50768(18) 0.73068(17) 0.0392(6) Uani 1 1 d . . . .
H1A H 0.8598 0.4638 0.7728 0.047 Uiso 1 1 calc R . . .
H1B H 0.7975 0.4780 0.6811 0.047 Uiso 1 1 calc R . . .
C2 C 0.9468(3) 0.5755(2) 0.72666(18) 0.0415(6) Uani 1 1 d . . . .
H2 H 1.0269 0.5735 0.7607 0.050 Uiso 1 1 calc R . . .
C3 C 0.9247(3) 0.6528(2) 0.67692(18) 0.0440(6) Uani 1 1 d . . . .
H3A H 0.8791 0.6354 0.6231 0.053 Uiso 1 1 calc R . . .
H3B H 0.9903 0.7058 0.6816 0.053 Uiso 1 1 calc R . . .
C4 C 0.5684(3) 0.5429(2) 0.76633(16) 0.0389(6) Uani 1 1 d . . . .
H4A H 0.4811 0.5293 0.7563 0.047 Uiso 1 1 calc R . . .
H4B H 0.5984 0.4841 0.7535 0.047 Uiso 1 1 calc R . . .
C5 C 0.6201(3) 0.5752(2) 0.85109(17) 0.0410(6) Uani 1 1 d . . . .
H5A H 0.6005 0.5228 0.8833 0.049 Uiso 1 1 calc R . . .
H5B H 0.5823 0.6296 0.8645 0.049 Uiso 1 1 calc R . . .
C6 C 0.5670(2) 0.57502(19) 0.60815(14) 0.0328(5) Uani 1 1 d . . . .
H6A H 0.6113 0.6084 0.5733 0.039 Uiso 1 1 calc R . . .
H6B H 0.5905 0.5109 0.6132 0.039 Uiso 1 1 calc R . . .
C7 C 0.7963(2) 0.72238(18) 0.93693(14) 0.0310(5) Uani 1 1 d . . . .
H7A H 0.7683 0.7056 0.9839 0.037 Uiso 1 1 calc R . . .
H7B H 0.8807 0.7501 0.9538 0.037 Uiso 1 1 calc R . . .
C8 C 0.3821(2) 0.63587(17) 0.52432(14) 0.0282(5) Uani 1 1 d . . . .
C9 C 0.2616(2) 0.61507(19) 0.48339(16) 0.0354(5) Uani 1 1 d . . . .
H9 H 0.2282 0.6604 0.4505 0.042 Uiso 1 1 calc R . . .
C10 C 0.1900(3) 0.5291(2) 0.49015(17) 0.0392(6) Uani 1 1 d . . . .
H10 H 0.1093 0.5174 0.4631 0.047 Uiso 1 1 calc R . . .
C11 C 0.2401(3) 0.46117(19) 0.53752(16) 0.0401(6) Uani 1 1 d . . . .
H11 H 0.1930 0.4038 0.5439 0.048 Uiso 1 1 calc R . . .
C12 C 0.3609(3) 0.47882(18) 0.57552(15) 0.0373(6) Uani 1 1 d . . . .
H12 H 0.3942 0.4315 0.6061 0.045 Uiso 1 1 calc R . . .
C13 C 0.4344(2) 0.56415(17) 0.56979(13) 0.0280(5) Uani 1 1 d . . . .
C14 C 0.4065(2) 0.78055(17) 0.41773(15) 0.0318(5) Uani 1 1 d . . . .
C15 C 0.3150(2) 0.83646(19) 0.39371(17) 0.0367(6) Uani 1 1 d . . . .
H15 H 0.2824 0.8654 0.4312 0.044 Uiso 1 1 calc R . . .
C16 C 0.2718(2) 0.8496(2) 0.31426(17) 0.0416(6) Uani 1 1 d . . . .
H16 H 0.2103 0.8869 0.2986 0.050 Uiso 1 1 calc R . . .
C17 C 0.3211(3) 0.8066(2) 0.25812(18) 0.0468(7) Uani 1 1 d . . . .
H17 H 0.2918 0.8145 0.2048 0.056 Uiso 1 1 calc R . . .
C18 C 0.4137(3) 0.7521(2) 0.28149(18) 0.0451(7) Uani 1 1 d . . . .
H18 H 0.4473 0.7242 0.2441 0.054 Uiso 1 1 calc R . . .
C19 C 0.4555(3) 0.73952(19) 0.36022(17) 0.0399(6) Uani 1 1 d . . . .
H19 H 0.5179 0.7029 0.3756 0.048 Uiso 1 1 calc R . . .
C20 C 0.4010(2) 0.83668(18) 0.57595(15) 0.0335(5) Uani 1 1 d . . . .
C21 C 0.2963(3) 0.8106(2) 0.6029(2) 0.0483(7) Uani 1 1 d . . . .
H21 H 0.2561 0.7475 0.5928 0.058 Uiso 1 1 calc R . . .
C22 C 0.2519(3) 0.8776(2) 0.6443(2) 0.0587(9) Uani 1 1 d . . . .
H22 H 0.1825 0.8591 0.6622 0.070 Uiso 1 1 calc R . . .
C23 C 0.3101(3) 0.9724(2) 0.65942(19) 0.0492(7) Uani 1 1 d . . . .
H23 H 0.2804 1.0173 0.6877 0.059 Uiso 1 1 calc R . . .
C24 C 0.4118(3) 0.9992(2) 0.63219(18) 0.0465(7) Uani 1 1 d . . . .
H24 H 0.4503 1.0630 0.6412 0.056 Uiso 1 1 calc R . . .
C25 C 0.4577(3) 0.9323(2) 0.59141(17) 0.0416(6) Uani 1 1 d . . . .
H25 H 0.5275 0.9514 0.5741 0.050 Uiso 1 1 calc R . . .
C26 C 0.8785(2) 0.88354(17) 0.70652(14) 0.0265(5) Uani 1 1 d . . . .
C27 C 0.7847(2) 0.86681(18) 0.63898(15) 0.0334(5) Uani 1 1 d . . . .
H27 H 0.7198 0.8185 0.6371 0.040 Uiso 1 1 calc R . . .
C28 C 0.7876(3) 0.9220(2) 0.57429(15) 0.0383(6) Uani 1 1 d . . . .
H28 H 0.7237 0.9118 0.5299 0.046 Uiso 1 1 calc R . . .
C29 C 0.8861(3) 0.9921(2) 0.57595(17) 0.0418(6) Uani 1 1 d . . . .
H29 H 0.8890 1.0278 0.5322 0.050 Uiso 1 1 calc R . . .
C30 C 0.9791(3) 1.0089(2) 0.64212(18) 0.0430(6) Uani 1 1 d . . . .
H30 H 1.0447 1.0562 0.6431 0.052 Uiso 1 1 calc R . . .
C31 C 0.9756(2) 0.95514(19) 0.70796(16) 0.0360(6) Uani 1 1 d . . . .
H31 H 1.0384 0.9673 0.7529 0.043 Uiso 1 1 calc R . . .
C32 C 1.0116(2) 0.85320(16) 0.85968(13) 0.0260(4) Uani 1 1 d . . . .
C33 C 1.1120(2) 0.80587(17) 0.86500(15) 0.0314(5) Uani 1 1 d . . . .
H33 H 1.1047 0.7464 0.8372 0.038 Uiso 1 1 calc R . . .
C34 C 1.2231(2) 0.84734(19) 0.91170(17) 0.0368(6) Uani 1 1 d . . . .
H34 H 1.2902 0.8157 0.9149 0.044 Uiso 1 1 calc R . . .
C35 C 1.2347(2) 0.93548(19) 0.95354(16) 0.0361(6) Uani 1 1 d . . . .
H35 H 1.3094 0.9631 0.9845 0.043 Uiso 1 1 calc R . . .
C36 C 1.1353(2) 0.98250(19) 0.94944(16) 0.0363(6) Uani 1 1 d . . . .
H36 H 1.1430 1.0415 0.9779 0.044 Uiso 1 1 calc R . . .
C37 C 1.0241(2) 0.94161(18) 0.90289(15) 0.0330(5) Uani 1 1 d . . . .
H37 H 0.9572 0.9733 0.9004 0.040 Uiso 1 1 calc R . . .
C38 C 0.7268(2) 0.79811(16) 0.89805(13) 0.0270(5) Uani 1 1 d . . . .
C39 C 0.7530(2) 0.84536(17) 0.83290(13) 0.0272(5) Uani 1 1 d . . . .
C40 C 0.6853(2) 0.91646(18) 0.80049(15) 0.0319(5) Uani 1 1 d . . . .
H40 H 0.7039 0.9487 0.7581 0.038 Uiso 1 1 calc R . . .
C41 C 0.5906(2) 0.93920(19) 0.83109(17) 0.0367(6) Uani 1 1 d . . . .
H41 H 0.5454 0.9863 0.8091 0.044 Uiso 1 1 calc R . . .
C42 C 0.5633(2) 0.8920(2) 0.89427(16) 0.0360(6) Uani 1 1 d . . . .
H42 H 0.4993 0.9070 0.9146 0.043 Uiso 1 1 calc R . . .
C43 C 0.6304(2) 0.82246(18) 0.92761(15) 0.0320(5) Uani 1 1 d . . . .
H43 H 0.6112 0.7913 0.9704 0.038 Uiso 1 1 calc R . . .
C44 C 0.2394(2) 0.45240(17) 0.80662(15) 0.0289(5) Uani 1 1 d . . . .
C45 C 0.2251(2) 0.49796(18) 0.73526(16) 0.0335(5) Uani 1 1 d . . . .
H45 H 0.1899 0.4603 0.6887 0.040 Uiso 1 1 calc R . . .
C46 C 0.2606(3) 0.5959(2) 0.73052(19) 0.0438(7) Uani 1 1 d . . . .
H46 H 0.2489 0.6223 0.6816 0.053 Uiso 1 1 calc R . . .
C47 C 0.3134(3) 0.6548(2) 0.7984(2) 0.0475(7) Uani 1 1 d . . . .
H47 H 0.3387 0.7205 0.7955 0.057 Uiso 1 1 calc R . . .
C48 C 0.3277(3) 0.6140(2) 0.87027(19) 0.0459(7) Uani 1 1 d . . . .
H48 H 0.3619 0.6526 0.9165 0.055 Uiso 1 1 calc R . . .
C49 C 0.2911(2) 0.51519(19) 0.87393(16) 0.0366(6) Uani 1 1 d . . . .
H49 H 0.3014 0.4897 0.9232 0.044 Uiso 1 1 calc R . . .
C50 C 0.4317(2) 0.3324(2) 0.88721(16) 0.0354(5) Uani 1 1 d . . . .
H50 H 0.4422 0.3998 0.8921 0.042 Uiso 1 1 calc R . . .
C51 C 0.5319(2) 0.2850(2) 0.91428(17) 0.0429(6) Uani 1 1 d . . . .
H51 H 0.6068 0.3212 0.9363 0.051 Uiso 1 1 calc R . . .
C52 C 0.5205(3) 0.1855(2) 0.90870(16) 0.0414(6) Uani 1 1 d . . . .
H52 H 0.5871 0.1538 0.9257 0.050 Uiso 1 1 calc R . . .
C53 C 0.4076(3) 0.1337(2) 0.87712(16) 0.0392(6) Uani 1 1 d . . . .
H53 H 0.3977 0.0663 0.8735 0.047 Uiso 1 1 calc R . . .
C54 C 0.3086(2) 0.18145(19) 0.85070(16) 0.0341(5) Uani 1 1 d . . . .
H54 H 0.2335 0.1445 0.8305 0.041 Uiso 1 1 calc R . . .
C55 C 0.3168(2) 0.28268(17) 0.85316(13) 0.0276(5) Uani 1 1 d . . . .
C56 C 0.0883(2) 0.31558(17) 0.85651(13) 0.0270(5) Uani 1 1 d . . . .
C57 C 0.0288(2) 0.22167(19) 0.86036(16) 0.0350(5) Uani 1 1 d . . . .
H57 H 0.0520 0.1699 0.8354 0.042 Uiso 1 1 calc R . . .
C58 C -0.0632(2) 0.2027(2) 0.89991(17) 0.0377(6) Uani 1 1 d . . . .
H58 H -0.0986 0.1391 0.9019 0.045 Uiso 1 1 calc R . . .
C59 C -0.1024(2) 0.2775(2) 0.93613(16) 0.0396(6) Uani 1 1 d . . . .
H59 H -0.1642 0.2651 0.9624 0.048 Uiso 1 1 calc R . . .
C60 C -0.0482(3) 0.3712(2) 0.93272(17) 0.0418(6) Uani 1 1 d . . . .
H60 H -0.0740 0.4226 0.9564 0.050 Uiso 1 1 calc R . . .
C61 C 0.0450(2) 0.38887(19) 0.89388(16) 0.0357(5) Uani 1 1 d . . . .
H61 H 0.0803 0.4527 0.8927 0.043 Uiso 1 1 calc R . . .
C62 C 0.1533(2) 0.28666(16) 0.71877(14) 0.0271(5) Uani 1 1 d . . . .
C63 C 0.0350(2) 0.28266(18) 0.67395(15) 0.0333(5) Uani 1 1 d . . . .
H63 H -0.0229 0.3028 0.6979 0.040 Uiso 1 1 calc R . . .
C64 C 0.0008(2) 0.2495(2) 0.59464(16) 0.0371(6) Uani 1 1 d . . . .
H64 H -0.0788 0.2483 0.5670 0.045 Uiso 1 1 calc R . . .
C65 C 0.0831(2) 0.21858(18) 0.55660(15) 0.0347(5) Uani 1 1 d . . . .
H65 H 0.0600 0.1965 0.5037 0.042 Uiso 1 1 calc R . . .
C66 C 0.2012(2) 0.22104(19) 0.59906(16) 0.0360(5) Uani 1 1 d . . . .
H66 H 0.2583 0.2005 0.5746 0.043 Uiso 1 1 calc R . . .
C67 C 0.2344(2) 0.25404(18) 0.67786(15) 0.0312(5) Uani 1 1 d . . . .
H67 H 0.3141 0.2547 0.7050 0.037 Uiso 1 1 calc R . . .
B1 B 0.1992(2) 0.33510(18) 0.81022(15) 0.0258(5) Uani 1 1 d . . . .
P0AA P 0.5870(9) 0.7563(9) 0.5265(7) 0.025(2) Uani 0.05 1 d . P B 2

loop_
_atom_site_aniso_label
_atom_site_aniso_U_11
_atom_site_aniso_U_22
_atom_site_aniso_U_33
_atom_site_aniso_U_23
_atom_site_aniso_U_13
_atom_site_aniso_U_12
Ni1 0.0297(2) 0.0241(2) 0.0323(2) -0.00050(16) 0.00817(17) 0.00566(16)
S1 0.0321(3) 0.0295(3) 0.0307(3) -0.0007(2) 0.0058(2) 0.0073(2)
S2 0.0353(3) 0.0266(3) 0.0307(3) 0.0039(2) 0.0033(2) 0.0052(2)
P1 0.0296(3) 0.0262(3) 0.0350(3) 0.0087(2) 0.0115(3) 0.0045(2)
P2 0.0245(3) 0.0223(3) 0.0255(3) 0.0012(2) 0.0083(2) 0.0045(2)
C1 0.0468(15) 0.0268(12) 0.0440(15) -0.0067(11) 0.0073(12) 0.0134(11)
C2 0.0363(14) 0.0376(14) 0.0529(16) -0.0106(12) 0.0123(12) 0.0138(11)
C3 0.0487(16) 0.0427(15) 0.0468(16) -0.0037(12) 0.0237(13) 0.0091(12)
C4 0.0398(14) 0.0362(14) 0.0396(14) 0.0058(11) 0.0089(11) 0.0008(11)
C5 0.0380(14) 0.0409(14) 0.0415(15) 0.0087(12) 0.0111(12) -0.0084(11)
C6 0.0371(13) 0.0344(12) 0.0280(12) -0.0006(10) 0.0053(10) 0.0136(10)
C7 0.0360(13) 0.0317(12) 0.0263(11) 0.0028(9) 0.0090(10) 0.0056(10)
C8 0.0307(12) 0.0268(11) 0.0292(11) 0.0050(9) 0.0099(9) 0.0064(9)
C9 0.0318(13) 0.0344(13) 0.0400(14) 0.0083(11) 0.0071(10) 0.0054(10)
C10 0.0356(14) 0.0363(14) 0.0425(15) -0.0017(11) 0.0075(11) -0.0023(11)
C11 0.0497(16) 0.0299(13) 0.0393(14) -0.0002(11) 0.0146(12) -0.0064(11)
C12 0.0543(16) 0.0274(12) 0.0320(13) 0.0060(10) 0.0110(11) 0.0100(11)
C13 0.0347(12) 0.0271(11) 0.0244(11) 0.0015(9) 0.0085(9) 0.0094(9)
C14 0.0348(13) 0.0252(11) 0.0378(13) 0.0071(10) 0.0127(10) 0.0043(9)
C15 0.0359(13) 0.0374(13) 0.0436(14) 0.0120(11) 0.0192(11) 0.0099(11)
C16 0.0348(14) 0.0518(16) 0.0420(15) 0.0175(13) 0.0110(11) 0.0129(12)
C17 0.0460(16) 0.0560(18) 0.0367(15) 0.0095(13) 0.0070(12) 0.0040(13)
C18 0.0564(18) 0.0427(15) 0.0393(15) -0.0038(12) 0.0179(13) 0.0078(13)
C19 0.0467(15) 0.0342(13) 0.0464(15) 0.0089(11) 0.0195(12) 0.0163(12)
C20 0.0372(13) 0.0304(12) 0.0327(13) 0.0080(10) 0.0077(10) 0.0034(10)
C21 0.0573(18) 0.0304(13) 0.065(2) 0.0031(13) 0.0339(16) 0.0011(12)
C22 0.068(2) 0.0424(17) 0.079(2) 0.0024(16) 0.0447(19) 0.0067(15)
C23 0.066(2) 0.0376(15) 0.0484(17) -0.0008(13) 0.0187(15) 0.0145(14)
C24 0.0518(17) 0.0342(14) 0.0499(17) 0.0000(12) 0.0094(14) -0.0011(12)
C25 0.0407(15) 0.0355(14) 0.0459(16) 0.0019(12) 0.0100(12) -0.0040(11)
C26 0.0286(11) 0.0271(11) 0.0284(11) 0.0040(9) 0.0129(9) 0.0087(9)
C27 0.0383(13) 0.0318(12) 0.0311(12) 0.0024(10) 0.0105(10) 0.0040(10)
C28 0.0500(16) 0.0406(14) 0.0283(12) 0.0046(10) 0.0113(11) 0.0165(12)
C29 0.0561(17) 0.0419(15) 0.0383(14) 0.0163(12) 0.0240(13) 0.0207(13)
C30 0.0400(15) 0.0411(15) 0.0537(17) 0.0190(13) 0.0207(13) 0.0062(12)
C31 0.0312(13) 0.0379(13) 0.0423(14) 0.0119(11) 0.0134(11) 0.0064(10)
C32 0.0278(11) 0.0248(11) 0.0260(11) 0.0024(9) 0.0078(9) 0.0033(9)
C33 0.0290(12) 0.0248(11) 0.0398(13) -0.0005(10) 0.0073(10) 0.0038(9)
C34 0.0278(12) 0.0325(13) 0.0475(15) 0.0032(11) 0.0035(11) 0.0045(10)
C35 0.0306(12) 0.0353(13) 0.0367(13) 0.0043(11) 0.0019(10) -0.0050(10)
C36 0.0396(14) 0.0291(12) 0.0381(14) -0.0059(10) 0.0099(11) -0.0021(10)
C37 0.0321(12) 0.0305(12) 0.0378(13) -0.0030(10) 0.0104(10) 0.0066(10)
C38 0.0304(12) 0.0241(11) 0.0259(11) 0.0000(9) 0.0080(9) 0.0002(9)
C39 0.0329(12) 0.0263(11) 0.0247(11) 0.0011(9) 0.0082(9) 0.0102(9)
C40 0.0378(13) 0.0291(12) 0.0328(12) 0.0048(10) 0.0133(10) 0.0100(10)
C41 0.0335(13) 0.0356(13) 0.0448(15) 0.0041(11) 0.0118(11) 0.0135(11)
C42 0.0286(12) 0.0410(14) 0.0424(14) -0.0028(11) 0.0167(11) 0.0055(10)
C43 0.0336(13) 0.0327(12) 0.0311(12) -0.0031(10) 0.0142(10) -0.0005(10)
C44 0.0275(11) 0.0258(11) 0.0373(13) 0.0028(9) 0.0139(10) 0.0068(9)
C45 0.0357(13) 0.0300(12) 0.0387(13) 0.0037(10) 0.0142(11) 0.0084(10)
C46 0.0539(17) 0.0326(13) 0.0534(17) 0.0157(12) 0.0268(14) 0.0087(12)
C47 0.0528(17) 0.0262(13) 0.070(2) 0.0048(13) 0.0279(15) 0.0063(12)
C48 0.0503(17) 0.0322(14) 0.0562(18) -0.0105(12) 0.0184(14) 0.0022(12)
C49 0.0414(14) 0.0319(13) 0.0382(14) -0.0021(10) 0.0130(11) 0.0059(11)
C50 0.0329(13) 0.0361(13) 0.0371(13) 0.0019(10) 0.0080(10) 0.0056(10)
C51 0.0296(13) 0.0609(18) 0.0376(14) 0.0028(13) 0.0042(11) 0.0112(12)
C52 0.0394(14) 0.0616(18) 0.0320(13) 0.0152(12) 0.0122(11) 0.0287(13)
C53 0.0485(16) 0.0399(14) 0.0389(14) 0.0147(11) 0.0192(12) 0.0220(12)
C54 0.0351(13) 0.0325(12) 0.0391(14) 0.0091(10) 0.0126(11) 0.0114(10)
C55 0.0291(11) 0.0313(12) 0.0255(11) 0.0054(9) 0.0104(9) 0.0078(9)
C56 0.0266(11) 0.0300(11) 0.0258(11) 0.0068(9) 0.0062(9) 0.0073(9)
C57 0.0342(13) 0.0335(13) 0.0412(14) 0.0060(11) 0.0142(11) 0.0089(10)
C58 0.0298(13) 0.0369(13) 0.0474(15) 0.0120(11) 0.0110(11) 0.0022(10)
C59 0.0318(13) 0.0583(17) 0.0332(13) 0.0130(12) 0.0129(10) 0.0105(12)
C60 0.0425(15) 0.0476(16) 0.0426(15) 0.0027(12) 0.0199(12) 0.0156(12)
C61 0.0399(14) 0.0325(13) 0.0395(14) 0.0052(10) 0.0165(11) 0.0096(11)
C62 0.0303(12) 0.0228(10) 0.0302(12) 0.0046(9) 0.0094(9) 0.0058(9)
C63 0.0301(12) 0.0347(13) 0.0369(13) 0.0016(10) 0.0083(10) 0.0101(10)
C64 0.0343(13) 0.0376(13) 0.0370(14) 0.0014(11) 0.0022(10) 0.0074(11)
C65 0.0445(14) 0.0310(12) 0.0285(12) 0.0034(10) 0.0096(10) 0.0028(11)
C66 0.0400(14) 0.0374(13) 0.0351(13) 0.0048(11) 0.0162(11) 0.0078(11)
C67 0.0311(12) 0.0352(12) 0.0304(12) 0.0047(10) 0.0106(10) 0.0092(10)
B1 0.0272(12) 0.0238(12) 0.0282(13) 0.0021(10) 0.0091(10) 0.0053(10)
P0AA 0.008(4) 0.036(6) 0.030(6) 0.009(5) 0.003(4) -0.003(4)

loop_
_atom_type_symbol
_atom_type_description
_atom_type_scat_dispersion_real
_atom_type_scat_dispersion_imag
_atom_type_scat_source
C C 0.0181 0.0091 'International Tables Vol C Tables 4.2.6.8 and 6.1.1.4'
H H 0.0000 0.0000 'International Tables Vol C Tables 4.2.6.8 and 6.1.1.4'
B B 0.0090 0.0039 'International Tables Vol C Tables 4.2.6.8 and 6.1.1.4'
Ni Ni -3.0029 0.5091 'International Tables Vol C Tables 4.2.6.8 and 6.1.1.4'
P P 0.2955 0.4335 'International Tables Vol C Tables 4.2.6.8 and 6.1.1.4'
S S 0.3331 0.5567 'International Tables Vol C Tables 4.2.6.8 and 6.1.1.4'

loop_
_geom_angle_atom_site_label_1
_geom_angle_atom_site_label_2
_geom_angle_atom_site_label_3
_geom_angle
S2 Ni1 S1 87.90(2)
P2 Ni1 S1 98.55(2)
P2 Ni1 S2 97.02(3)
C1 Ni1 S1 97.85(8)
C1 Ni1 S2 93.07(8)
C1 Ni1 P2 161.01(9)
C2 Ni1 S1 128.04(9)
C2 Ni1 S2 115.64(9)
C2 Ni1 P2 121.37(9)
C2 Ni1 C1 39.71(12)
C2 Ni1 C3 41.34(12)
C3 Ni1 S1 111.72(10)
C3 Ni1 S2 156.01(9)
C3 Ni1 P2 93.64(9)
C3 Ni1 C1 71.35(12)
C4 S1 Ni1 94.98(9)
C6 S1 Ni1 112.34(8)
C6 S1 C4 99.94(13)
C5 S2 Ni1 105.01(9)
C7 S2 Ni1 108.83(8)
C7 S2 C5 99.93(13)
C14 P1 C8 100.39(11)
C20 P1 C8 103.31(11)
C20 P1 C14 102.72(11)
C26 P2 Ni1 116.99(8)
C26 P2 C39 106.09(10)
C32 P2 Ni1 117.55(8)
C32 P2 C26 102.26(11)
C32 P2 C39 104.84(11)
C39 P2 Ni1 107.96(8)
Ni1 C1 H1A 117.1
Ni1 C1 H1B 117.1
H1A C1 H1B 114.1
C2 C1 Ni1 66.30(14)
C2 C1 H1A 117.1
C2 C1 H1B 117.1
Ni1 C2 H2 121.2
C1 C2 Ni1 73.99(15)
C1 C2 H2 121.2
C1 C2 C3 117.4(3)
C3 C2 Ni1 70.40(15)
C3 C2 H2 121.2
Ni1 C3 H3A 116.9
Ni1 C3 H3B 116.9
C2 C3 Ni1 68.26(16)
C2 C3 H3A 116.8
C2 C3 H3B 116.9
H3A C3 H3B 113.9
S1 C4 H4A 109.9
S1 C4 H4B 109.9
H4A C4 H4B 108.3
C5 C4 S1 108.87(19)
C5 C4 H4A 109.9
C5 C4 H4B 109.9
S2 C5 H5A 108.8
S2 C5 H5B 108.8
C4 C5 S2 113.7(2)
C4 C5 H5A 108.8
C4 C5 H5B 108.8
H5A C5 H5B 107.7
S1 C6 H6A 108.4
S1 C6 H6B 108.4
H6A C6 H6B 107.5
C13 C6 S1 115.54(17)
C13 C6 H6A 108.4
C13 C6 H6B 108.4
S2 C7 H7A 108.5
S2 C7 H7B 108.5
H7A C7 H7B 107.5
C38 C7 S2 115.11(17)
C38 C7 H7A 108.5
C38 C7 H7B 108.5
C9 C8 P1 120.17(18)
C9 C8 C13 118.5(2)
C13 C8 P1 121.28(19)
C8 C9 H9 119.0
C10 C9 C8 122.1(2)
C10 C9 H9 119.0
C9 C10 H10 120.5
C11 C10 C9 119.0(3)
C11 C10 H10 120.5
C10 C11 H11 120.2
C10 C11 C12 119.6(2)
C12 C11 H11 120.2
C11 C12 H12 118.7
C11 C12 C13 122.6(2)
C13 C12 H12 118.7
C8 C13 C6 122.5(2)
C12 C13 C6 119.4(2)
C12 C13 C8 118.1(2)
C15 C14 P1 124.9(2)
C15 C14 C19 118.5(2)
C19 C14 P1 116.59(19)
C14 C15 H15 119.7
C16 C15 C14 120.7(3)
C16 C15 H15 119.7
C15 C16 H16 120.2
C15 C16 C17 119.6(3)
C17 C16 H16 120.2
C16 C17 H17 119.9
C18 C17 C16 120.2(3)
C18 C17 H17 119.9
C17 C18 H18 120.2
C19 C18 C17 119.7(3)
C19 C18 H18 120.2
C14 C19 H19 119.3
C18 C19 C14 121.4(3)
C18 C19 H19 119.3
C21 C20 P1 125.2(2)
C25 C20 P1 116.9(2)
C25 C20 C21 117.9(3)
C20 C21 H21 119.6
C22 C21 C20 120.7(3)
C22 C21 H21 119.6
C21 C22 H22 119.7
C21 C22 C23 120.5(3)
C23 C22 H22 119.7
C22 C23 H23 120.4
C24 C23 C22 119.3(3)
C24 C23 H23 120.4
C23 C24 H24 119.7
C23 C24 C25 120.6(3)
C25 C24 H24 119.7
C20 C25 H25 119.5
C24 C25 C20 121.0(3)
C24 C25 H25 119.5
C27 C26 P2 118.46(18)
C31 C26 P2 122.38(19)
C31 C26 C27 119.1(2)
C26 C27 H27 119.8
C28 C27 C26 120.3(2)
C28 C27 H27 119.8
C27 C28 H28 120.0
C29 C28 C27 120.0(3)
C29 C28 H28 120.0
C28 C29 H29 120.0
C30 C29 C28 120.1(2)
C30 C29 H29 120.0
C29 C30 H30 119.9
C29 C30 C31 120.3(3)
C31 C30 H30 119.9
C26 C31 C30 120.2(3)
C26 C31 H31 119.9
C30 C31 H31 119.9
C33 C32 P2 120.14(18)
C33 C32 C37 119.1(2)
C37 C32 P2 120.42(18)
C32 C33 H33 120.0
C34 C33 C32 120.1(2)
C34 C33 H33 120.0
C33 C34 H34 119.8
C35 C34 C33 120.4(2)
C35 C34 H34 119.8
C34 C35 H35 120.0
C36 C35 C34 120.1(2)
C36 C35 H35 120.0
C35 C36 H36 120.0
C35 C36 C37 119.9(2)
C37 C36 H36 120.0
C32 C37 H37 119.7
C36 C37 C32 120.5(2)
C36 C37 H37 119.7
C39 C38 C7 123.2(2)
C43 C38 C7 118.5(2)
C43 C38 C39 118.3(2)
C38 C39 P2 118.65(17)
C40 C39 P2 121.36(18)
C40 C39 C38 119.9(2)
C39 C40 H40 119.8
C41 C40 C39 120.5(2)
C41 C40 H40 119.8
C40 C41 H41 120.1
C42 C41 C40 119.8(2)
C42 C41 H41 120.1
C41 C42 H42 119.8
C41 C42 C43 120.4(2)
C43 C42 H42 119.8
C38 C43 H43 119.5
C42 C43 C38 121.0(2)
C42 C43 H43 119.5
C45 C44 C49 114.3(2)
C45 C44 B1 122.4(2)
C49 C44 B1 123.4(2)
C44 C45 H45 118.2
C46 C45 C44 123.5(3)
C46 C45 H45 118.2
C45 C46 H46 119.9
C45 C46 C47 120.3(3)
C47 C46 H46 119.9
C46 C47 H47 120.7
C48 C47 C46 118.6(3)
C48 C47 H47 120.7
C47 C48 H48 119.8
C47 C48 C49 120.3(3)
C49 C48 H48 119.8
C44 C49 H49 118.5
C48 C49 C44 123.0(3)
C48 C49 H49 118.5
C51 C50 H50 118.6
C55 C50 H50 118.6
C55 C50 C51 122.7(3)
C50 C51 H51 119.7
C52 C51 C50 120.7(3)
C52 C51 H51 119.7
C51 C52 H52 120.9
C51 C52 C53 118.3(2)
C53 C52 H52 120.9
C52 C53 H53 119.7
C52 C53 C54 120.6(3)
C54 C53 H53 119.7
C53 C54 H54 118.5
C53 C54 C55 123.0(3)
C55 C54 H54 118.5
C50 C55 C54 114.7(2)
C50 C55 B1 124.6(2)
C54 C55 B1 120.5(2)
C57 C56 B1 121.5(2)
C61 C56 C57 114.4(2)
C61 C56 B1 124.0(2)
C56 C57 H57 118.5
C58 C57 C56 122.9(2)
C58 C57 H57 118.5
C57 C58 H58 119.8
C59 C58 C57 120.4(3)
C59 C58 H58 119.8
C58 C59 H59 120.6
C58 C59 C60 118.8(2)
C60 C59 H59 120.6
C59 C60 H60 120.0
C59 C60 C61 120.1(3)
C61 C60 H60 120.0
C56 C61 H61 118.3
C60 C61 C56 123.3(2)
C60 C61 H61 118.3
C63 C62 C67 114.9(2)
C63 C62 B1 123.3(2)
C67 C62 B1 121.6(2)
C62 C63 H63 118.8
C64 C63 C62 122.3(2)
C64 C63 H63 118.8
C63 C64 H64 119.5
C65 C64 C63 121.0(2)
C65 C64 H64 119.5
C64 C65 H65 120.8
C64 C65 C66 118.4(2)
C66 C65 H65 120.8
C65 C66 H66 119.9
C67 C66 C65 120.2(2)
C67 C66 H66 119.9
C62 C67 H67 118.4
C66 C67 C62 123.1(2)
C66 C67 H67 118.4
C44 B1 C55 110.78(19)
C44 B1 C56 110.12(18)
C44 B1 C62 108.10(19)
C56 B1 C55 111.28(18)
C62 B1 C55 106.65(18)
C62 B1 C56 109.79(19)

loop_
_geom_bond_atom_site_label_1
_geom_bond_atom_site_label_2
_geom_bond_distance
Ni1 S1 2.4446(7)
Ni1 S2 2.2314(7)
Ni1 P2 2.1913(7)
Ni1 C1 2.096(2)
Ni1 C2 1.997(3)
Ni1 C3 2.025(3)
S1 C4 1.849(3)
S1 C6 1.816(2)
S2 C5 1.837(3)
S2 C7 1.825(3)
P1 C8 1.839(2)
P1 C14 1.830(3)
P1 C20 1.830(3)
P2 C26 1.828(2)
P2 C32 1.816(2)
P2 C39 1.829(2)
C1 H1A 0.9700
C1 H1B 0.9700
C1 C2 1.393(4)
C2 H2 0.9800
C2 C3 1.420(4)
C3 H3A 0.9700
C3 H3B 0.9700
C4 H4A 0.9700
C4 H4B 0.9700
C4 C5 1.492(4)
C5 H5A 0.9700
C5 H5B 0.9700
C6 H6A 0.9700
C6 H6B 0.9700
C6 C13 1.505(3)
C7 H7A 0.9700
C7 H7B 0.9700
C7 C38 1.497(3)
C8 C9 1.394(4)
C8 C13 1.410(3)
C9 H9 0.9300
C9 C10 1.386(4)
C10 H10 0.9300
C10 C11 1.376(4)
C11 H11 0.9300
C11 C12 1.381(4)
C12 H12 0.9300
C12 C13 1.385(4)
C14 C15 1.389(4)
C14 C19 1.398(4)
C15 H15 0.9300
C15 C16 1.389(4)
C16 H16 0.9300
C16 C17 1.394(4)
C17 H17 0.9300
C17 C18 1.383(4)
C18 H18 0.9300
C18 C19 1.373(4)
C19 H19 0.9300
C20 C21 1.397(4)
C20 C25 1.393(4)
C21 H21 0.9300
C21 C22 1.379(4)
C22 H22 0.9300
C22 C23 1.388(5)
C23 H23 0.9300
C23 C24 1.371(5)
C24 H24 0.9300
C24 C25 1.383(4)
C25 H25 0.9300
C26 C27 1.393(4)
C26 C31 1.390(4)
C27 H27 0.9300
C27 C28 1.391(4)
C28 H28 0.9300
C28 C29 1.388(4)
C29 H29 0.9300
C29 C30 1.372(4)
C30 H30 0.9300
C30 C31 1.398(4)
C31 H31 0.9300
C32 C33 1.391(3)
C32 C37 1.396(3)
C33 H33 0.9300
C33 C34 1.388(4)
C34 H34 0.9300
C34 C35 1.383(4)
C35 H35 0.9300
C35 C36 1.381(4)
C36 H36 0.9300
C36 C37 1.386(4)
C37 H37 0.9300
C38 C39 1.403(3)
C38 C43 1.399(3)
C39 C40 1.398(3)
C40 H40 0.9300
C40 C41 1.384(3)
C41 H41 0.9300
C41 C42 1.377(4)
C42 H42 0.9300
C42 C43 1.381(4)
C43 H43 0.9300
C44 C45 1.403(4)
C44 C49 1.405(4)
C44 B1 1.647(3)
C45 H45 0.9300
C45 C46 1.384(4)
C46 H46 0.9300
C46 C47 1.385(5)
C47 H47 0.9300
C47 C48 1.379(5)
C48 H48 0.9300
C48 C49 1.394(4)
C49 H49 0.9300
C50 H50 0.9300
C50 C51 1.401(4)
C50 C55 1.396(4)
C51 H51 0.9300
C51 C52 1.375(4)
C52 H52 0.9300
C52 C53 1.381(4)
C53 H53 0.9300
C53 C54 1.392(4)
C54 H54 0.9300
C54 C55 1.401(3)
C55 B1 1.662(3)
C56 C57 1.406(4)
C56 C61 1.398(3)
C56 B1 1.656(3)
C57 H57 0.9300
C57 C58 1.391(4)
C58 H58 0.9300
C58 C59 1.379(4)
C59 H59 0.9300
C59 C60 1.380(4)
C60 H60 0.9300
C60 C61 1.392(4)
C61 H61 0.9300
C62 C63 1.399(3)
C62 C67 1.406(3)
C62 B1 1.652(3)
C63 H63 0.9300
C63 C64 1.394(4)
C64 H64 0.9300
C64 C65 1.377(4)
C65 H65 0.9300
C65 C66 1.386(4)
C66 H66 0.9300
C66 C67 1.385(4)
C67 H67 0.9300
